data_4511836
loop_
_publ_author_name
'Klien, Henrik'
'Seichter, Wilhelm'
'Weber, Edwin'

_publ_section_title
;
 Versatility in Complexation of Aprotic Guest Molecules by Terphenyl-Based
 Bisfluorenol Hosts. Structural Modes in the Crystalline Inclusions and of
 a Guest-Free Host Compound
;
_journal_issue 9
_journal_name_full 'Crystal Growth &amp; Design'
_journal_page_first 4371
_journal_paper_doi 10.1021/cg500497g
_journal_volume 14
_journal_year 2014
_chemical_formula_moiety 'C44 H30 O2, 2(C3 H7 N O)'
_chemical_formula_sum 'C50 H44 N2 O4'
_chemical_formula_weight 736.87
_chemical_name_systematic
; 
 ? 
;
_space_group_IT_number 14
_symmetry_cell_setting monoclinic
_symmetry_space_group_name_Hall '-P 2ybc'
_symmetry_space_group_name_H-M 'P 1 21/c 1'
_atom_sites_solution_hydrogens geom
_atom_sites_solution_primary direct
_atom_sites_solution_secondary difmap
_audit_creation_method SHELXL-97
_cell_angle_alpha 90.00
_cell_angle_beta 93.7810(10)
_cell_angle_gamma 90.00
_cell_formula_units_Z 2
_cell_length_a 13.9048(3)
_cell_length_b 13.6994(3)
_cell_length_c 10.1484(2)
_cell_measurement_reflns_used 6359
_cell_measurement_temperature 100(2)
_cell_measurement_theta_max 29.19
_cell_measurement_theta_min 2.50
_cell_volume 1928.93(7)
_computing_cell_refinement 'SAINT-NT (Sheldrick, 2008)'
_computing_data_collection 'Kappa APEX 2 (Bruker-AXS)'
_computing_data_reduction SAINT
_computing_molecular_graphics 'ORTEP-3 (Farrugia)'
_computing_publication_material SHELXTL
_computing_structure_refinement 'SHELXL-97 (Sheldrick, 2008)'
_computing_structure_solution 'SHELXS-97 (Sheldrick, 2008)'
_diffrn_ambient_temperature 100(2)
_diffrn_measured_fraction_theta_full 0.996
_diffrn_measured_fraction_theta_max 0.996
_diffrn_measurement_device_type 'CCD area detector'
_diffrn_measurement_method 'phi and omega scans'
_diffrn_radiation_monochromator graphite
_diffrn_radiation_source 'fine-focus sealed tube'
_diffrn_radiation_type MoK\a
_diffrn_radiation_wavelength 0.71073
_diffrn_reflns_av_R_equivalents 0.0221
_diffrn_reflns_av_sigmaI/netI 0.0238
_diffrn_reflns_limit_h_max 17
_diffrn_reflns_limit_h_min -18
_diffrn_reflns_limit_k_max 17
_diffrn_reflns_limit_k_min -17
_diffrn_reflns_limit_l_max 13
_diffrn_reflns_limit_l_min -13
_diffrn_reflns_number 14745
_diffrn_reflns_theta_full 27.40
_diffrn_reflns_theta_max 27.40
_diffrn_reflns_theta_min 1.47
_exptl_absorpt_coefficient_mu 0.080
_exptl_absorpt_correction_type none
_exptl_crystal_colour colourless
_exptl_crystal_density_diffrn 1.269
_exptl_crystal_density_method 'not measured'
_exptl_crystal_description prism
_exptl_crystal_F_000 780
_exptl_crystal_size_max 0.42
_exptl_crystal_size_mid 0.35
_exptl_crystal_size_min 0.10
_refine_diff_density_max 0.366
_refine_diff_density_min -0.270
_refine_diff_density_rms 0.040
_refine_ls_extinction_method none
_refine_ls_goodness_of_fit_ref 0.997
_refine_ls_hydrogen_treatment constr
_refine_ls_matrix_type full
_refine_ls_number_parameters 256
_refine_ls_number_reflns 4361
_refine_ls_number_restraints 0
_refine_ls_restrained_S_all 0.997
_refine_ls_R_factor_all 0.0491
_refine_ls_R_factor_gt 0.0383
_refine_ls_shift/su_max 0.000
_refine_ls_shift/su_mean 0.000
_refine_ls_structure_factor_coef Fsqd
_refine_ls_weighting_details 'calc w=1/[\s^2^(Fo^2^)+(0.0571P)^2^+0.6442P] where P=(Fo^2^+2Fc^2^)/3'
_refine_ls_weighting_scheme calc
_refine_ls_wR_factor_gt 0.0982
_refine_ls_wR_factor_ref 0.1060
_reflns_number_gt 3630
_reflns_number_total 4361
_reflns_threshold_expression >2sigma(I)
_cod_data_source_file cg500497g_si_003.cif
_cod_data_source_block klien_21
_cod_depositor_comments 'Adding full bibliography for 4511830--4511839.cif.'
_cod_original_sg_symbol_H-M 'P 21/c'
_cod_database_code 4511836

loop_
_symmetry_equiv_pos_as_xyz
'x, y, z'
'-x, y+1/2, -z+1/2'
'-x, -y, -z'
'x, -y-1/2, z-1/2'

loop_
_atom_site_label
_atom_site_type_symbol
_atom_site_fract_x
_atom_site_fract_y
_atom_site_fract_z
_atom_site_U_iso_or_equiv
_atom_site_adp_type
_atom_site_occupancy
_atom_site_symmetry_multiplicity
_atom_site_calc_flag
_atom_site_refinement_flags
O1 O 0.88681(6) 0.01767(7) 0.63999(8) 0.0225(2) Uani 1 1 d .
H1 H 0.8955 0.0395 0.7172 0.034 Uiso 1 1 calc R
C1 C 0.74314(8) 0.12039(8) 0.61083(11) 0.0179(2) Uani 1 1 d .
C2 C 0.76169(9) 0.20186(9) 0.53692(12) 0.0215(3) Uani 1 1 d .
H2 H 0.8077 0.1996 0.4718 0.026 Uiso 1 1 calc R
C3 C 0.71138(10) 0.28775(9) 0.55980(13) 0.0252(3) Uani 1 1 d .
H3 H 0.7232 0.3446 0.5097 0.030 Uiso 1 1 calc R
C4 C 0.64419(10) 0.29081(9) 0.65516(13) 0.0251(3) Uani 1 1 d .
H4 H 0.6107 0.3499 0.6698 0.030 Uiso 1 1 calc R
C5 C 0.62531(9) 0.20863(9) 0.72932(12) 0.0223(3) Uani 1 1 d .
H5 H 0.5791 0.2109 0.7941 0.027 Uiso 1 1 calc R
C6 C 0.67523(8) 0.12331(9) 0.70704(11) 0.0184(2) Uani 1 1 d .
C7 C 0.66731(8) 0.02488(9) 0.76370(11) 0.0180(2) Uani 1 1 d .
C8 C 0.60938(9) -0.01075(9) 0.85924(12) 0.0224(3) Uani 1 1 d .
H8 H 0.5670 0.0314 0.9020 0.027 Uiso 1 1 calc R
C9 C 0.61473(10) -0.10962(10) 0.89101(12) 0.0259(3) Uani 1 1 d .
H9 H 0.5753 -0.1352 0.9557 0.031 Uiso 1 1 calc R
C10 C 0.67705(10) -0.17119(10) 0.82927(13) 0.0265(3) Uani 1 1 d .
H10 H 0.6801 -0.2383 0.8526 0.032 Uiso 1 1 calc R
C11 C 0.73519(9) -0.13550(9) 0.73345(12) 0.0228(3) Uani 1 1 d .
H11 H 0.7779 -0.1776 0.6913 0.027 Uiso 1 1 calc R
C12 C 0.72951(8) -0.03762(9) 0.70092(11) 0.0181(2) Uani 1 1 d .
C13 C 0.78637(8) 0.01798(8) 0.60152(11) 0.0173(2) Uani 1 1 d .
C14 C 0.77532(8) -0.02255(8) 0.46048(11) 0.0172(2) Uani 1 1 d .
C15 C 0.85773(9) -0.04581(9) 0.39622(12) 0.0210(3) Uani 1 1 d .
H15 H 0.9191 -0.0383 0.4419 0.025 Uiso 1 1 calc R
C16 C 0.85229(9) -0.07971(9) 0.26680(12) 0.0236(3) Uani 1 1 d .
H16 H 0.9095 -0.0960 0.2255 0.028 Uiso 1 1 calc R
C17 C 0.76386(9) -0.08969(9) 0.19838(12) 0.0226(3) Uani 1 1 d .
H17 H 0.7597 -0.1117 0.1094 0.027 Uiso 1 1 calc R
C18 C 0.68096(9) -0.06710(9) 0.26111(12) 0.0202(2) Uani 1 1 d .
H18 H 0.6200 -0.0741 0.2140 0.024 Uiso 1 1 calc R
C19 C 0.68477(8) -0.03444(8) 0.39153(11) 0.0166(2) Uani 1 1 d .
C20 C 0.59061(8) -0.01562(8) 0.45018(11) 0.0157(2) Uani 1 1 d .
C21 C 0.54775(8) 0.07634(8) 0.44304(11) 0.0177(2) Uani 1 1 d .
H21 H 0.5799 0.1289 0.4037 0.021 Uiso 1 1 calc R
C22 C 0.54141(8) -0.09169(8) 0.50718(11) 0.0176(2) Uani 1 1 d .
H22 H 0.5694 -0.1550 0.5120 0.021 Uiso 1 1 calc R
O1A O 0.93688(7) 0.09707(8) -0.12098(9) 0.0340(2) Uani 1 1 d .
N1A N 0.96600(9) 0.15847(8) 0.08473(11) 0.0277(3) Uani 1 1 d .
C1A C 0.92233(9) 0.09918(9) -0.00316(13) 0.0250(3) Uani 1 1 d .
H1A H 0.8762 0.0549 0.0274 0.030 Uiso 1 1 calc R
C2A C 1.03520(13) 0.23003(14) 0.04578(17) 0.0478(4) Uani 1 1 d .
H2A1 H 1.0484 0.2196 -0.0469 0.072 Uiso 1 1 calc R
H2A2 H 1.0951 0.2232 0.1014 0.072 Uiso 1 1 calc R
H2A3 H 1.0090 0.2958 0.0564 0.072 Uiso 1 1 calc R
C3A C 0.94202(14) 0.16025(12) 0.22201(14) 0.0422(4) Uani 1 1 d .
H3A1 H 0.8861 0.1182 0.2330 0.063 Uiso 1 1 calc R
H3A2 H 0.9267 0.2272 0.2472 0.063 Uiso 1 1 calc R
H3A3 H 0.9971 0.1365 0.2783 0.063 Uiso 1 1 calc R

loop_
_atom_site_aniso_label
_atom_site_aniso_U_11
_atom_site_aniso_U_22
_atom_site_aniso_U_33
_atom_site_aniso_U_23
_atom_site_aniso_U_13
_atom_site_aniso_U_12
O1 0.0138(4) 0.0321(5) 0.0213(4) -0.0065(4) -0.0020(3) 0.0017(3)
C1 0.0162(5) 0.0203(6) 0.0168(5) -0.0040(4) -0.0025(4) -0.0001(4)
C2 0.0211(6) 0.0238(6) 0.0195(6) -0.0017(5) 0.0009(4) -0.0029(5)
C3 0.0297(7) 0.0215(6) 0.0237(6) 0.0018(5) -0.0029(5) -0.0013(5)
C4 0.0290(7) 0.0205(6) 0.0253(6) -0.0039(5) -0.0032(5) 0.0059(5)
C5 0.0224(6) 0.0255(6) 0.0188(6) -0.0051(5) 0.0009(5) 0.0037(5)
C6 0.0177(6) 0.0217(6) 0.0152(5) -0.0030(4) -0.0020(4) 0.0001(4)
C7 0.0171(6) 0.0211(6) 0.0155(5) -0.0029(4) -0.0026(4) -0.0002(4)
C8 0.0216(6) 0.0284(6) 0.0173(6) -0.0042(5) 0.0021(5) -0.0019(5)
C9 0.0283(7) 0.0317(7) 0.0179(6) 0.0011(5) 0.0029(5) -0.0079(5)
C10 0.0348(7) 0.0213(6) 0.0230(6) 0.0025(5) -0.0018(5) -0.0035(5)
C11 0.0256(6) 0.0218(6) 0.0207(6) -0.0023(5) -0.0012(5) 0.0027(5)
C12 0.0165(5) 0.0230(6) 0.0146(5) -0.0018(4) -0.0017(4) 0.0000(4)
C13 0.0139(5) 0.0200(5) 0.0178(5) -0.0017(4) -0.0004(4) 0.0010(4)
C14 0.0184(6) 0.0165(5) 0.0170(5) -0.0001(4) 0.0028(4) 0.0006(4)
C15 0.0166(6) 0.0249(6) 0.0216(6) -0.0013(5) 0.0019(4) 0.0006(5)
C16 0.0205(6) 0.0271(6) 0.0240(6) -0.0028(5) 0.0079(5) 0.0024(5)
C17 0.0271(7) 0.0248(6) 0.0164(5) -0.0030(5) 0.0045(5) 0.0010(5)
C18 0.0198(6) 0.0222(6) 0.0183(6) -0.0015(5) -0.0001(4) -0.0012(5)
C19 0.0175(6) 0.0149(5) 0.0177(5) 0.0002(4) 0.0027(4) 0.0002(4)
C20 0.0144(5) 0.0194(5) 0.0132(5) -0.0023(4) -0.0010(4) -0.0009(4)
C21 0.0170(6) 0.0179(5) 0.0180(5) 0.0009(4) 0.0005(4) -0.0017(4)
C22 0.0174(6) 0.0160(5) 0.0193(5) -0.0007(4) -0.0004(4) 0.0010(4)
O1A 0.0255(5) 0.0514(6) 0.0253(5) -0.0127(4) 0.0033(4) -0.0045(4)
N1A 0.0365(6) 0.0249(5) 0.0213(5) -0.0016(4) -0.0020(4) 0.0032(5)
C1A 0.0233(6) 0.0238(6) 0.0280(6) -0.0035(5) 0.0027(5) 0.0039(5)
C2A 0.0471(10) 0.0552(10) 0.0393(9) -0.0020(8) -0.0103(7) -0.0204(8)
C3A 0.0675(11) 0.0372(8) 0.0213(7) -0.0017(6) -0.0005(7) 0.0119(8)

loop_
_atom_type_symbol
_atom_type_description
_atom_type_scat_dispersion_real
_atom_type_scat_dispersion_imag
_atom_type_scat_source
C C 0.0033 0.0016 'International Tables Vol C Tables 4.2.6.8 and 6.1.1.4'
H H 0.0000 0.0000 'International Tables Vol C Tables 4.2.6.8 and 6.1.1.4'
N N 0.0061 0.0033 'International Tables Vol C Tables 4.2.6.8 and 6.1.1.4'
O O 0.0106 0.0060 'International Tables Vol C Tables 4.2.6.8 and 6.1.1.4'

loop_
_geom_angle_atom_site_label_1
_geom_angle_atom_site_label_2
_geom_angle_atom_site_label_3
_geom_angle
_geom_angle_site_symmetry_1
C13 O1 H1 109.5 .
C2 C1 C6 120.95(11) .
C2 C1 C13 128.30(11) .
C6 C1 C13 110.73(10) .
C1 C2 C3 118.56(11) .
C1 C2 H2 120.7 .
C3 C2 H2 120.7 .
C4 C3 C2 120.57(12) .
C4 C3 H3 119.7 .
C2 C3 H3 119.7 .
C5 C4 C3 120.85(11) .
C5 C4 H4 119.6 .
C3 C4 H4 119.6 .
C6 C5 C4 118.73(11) .
C6 C5 H5 120.6 .
C4 C5 H5 120.6 .
C5 C6 C1 120.34(11) .
C5 C6 C7 131.10(11) .
C1 C6 C7 108.46(10) .
C8 C7 C12 120.45(11) .
C8 C7 C6 130.98(11) .
C12 C7 C6 108.54(10) .
C7 C8 C9 118.59(12) .
C7 C8 H8 120.7 .
C9 C8 H8 120.7 .
C10 C9 C8 120.78(12) .
C10 C9 H9 119.6 .
C8 C9 H9 119.6 .
C9 C10 C11 120.67(12) .
C9 C10 H10 119.7 .
C11 C10 H10 119.7 .
C12 C11 C10 118.71(12) .
C12 C11 H11 120.6 .
C10 C11 H11 120.6 .
C11 C12 C7 120.80(11) .
C11 C12 C13 128.20(11) .
C7 C12 C13 110.99(10) .
O1 C13 C12 111.01(9) .
O1 C13 C1 111.55(9) .
C12 C13 C1 101.18(9) .
O1 C13 C14 106.90(9) .
C12 C13 C14 114.32(9) .
C1 C13 C14 111.94(9) .
C15 C14 C19 118.49(11) .
C15 C14 C13 119.02(10) .
C19 C14 C13 122.46(10) .
C16 C15 C14 121.58(11) .
C16 C15 H15 119.2 .
C14 C15 H15 119.2 .
C17 C16 C15 120.01(11) .
C17 C16 H16 120.0 .
C15 C16 H16 120.0 .
C16 C17 C18 119.15(11) .
C16 C17 H17 120.4 .
C18 C17 H17 120.4 .
C17 C18 C19 121.74(11) .
C17 C18 H18 119.1 .
C19 C18 H18 119.1 .
C18 C19 C14 119.02(10) .
C18 C19 C20 116.96(10) .
C14 C19 C20 124.01(10) .
C22 C20 C21 118.55(10) .
C22 C20 C19 120.19(10) .
C21 C20 C19 121.17(10) .
C22 C21 C20 120.54(11) 3_656
C22 C21 H21 119.7 3_656
C20 C21 H21 119.7 .
C21 C22 C20 120.90(11) 3_656
C21 C22 H22 119.5 3_656
C20 C22 H22 119.5 .
C1A N1A C2A 121.03(12) .
C1A N1A C3A 122.13(13) .
C2A N1A C3A 116.69(12) .
O1A C1A N1A 125.00(13) .
O1A C1A H1A 117.5 .
N1A C1A H1A 117.5 .
N1A C2A H2A1 109.5 .
N1A C2A H2A2 109.5 .
H2A1 C2A H2A2 109.5 .
N1A C2A H2A3 109.5 .
H2A1 C2A H2A3 109.5 .
H2A2 C2A H2A3 109.5 .
N1A C3A H3A1 109.5 .
N1A C3A H3A2 109.5 .
H3A1 C3A H3A2 109.5 .
N1A C3A H3A3 109.5 .
H3A1 C3A H3A3 109.5 .
H3A2 C3A H3A3 109.5 .

loop_
_geom_bond_atom_site_label_1
_geom_bond_atom_site_label_2
_geom_bond_distance
_geom_bond_site_symmetry_2
O1 C13 1.4251(14) .
O1 H1 0.8400 .
C1 C2 1.3784(17) .
C1 C6 1.4029(16) .
C1 C13 1.5318(16) .
C2 C3 1.3961(17) .
C2 H2 0.9500 .
C3 C4 1.3894(19) .
C3 H3 0.9500 .
C4 C5 1.3889(18) .
C4 H4 0.9500 .
C5 C6 1.3855(17) .
C5 H5 0.9500 .
C6 C7 1.4729(16) .
C7 C8 1.3894(17) .
C7 C12 1.3999(16) .
C8 C9 1.3932(18) .
C8 H8 0.9500 .
C9 C10 1.3879(19) .
C9 H9 0.9500 .
C10 C11 1.3935(18) .
C10 H10 0.9500 .
C11 C12 1.3820(17) .
C11 H11 0.9500 .
C12 C13 1.5258(16) .
C13 C14 1.5335(16) .
C14 C15 1.3922(16) .
C14 C19 1.4090(16) .
C15 C16 1.3904(17) .
C15 H15 0.9500 .
C16 C17 1.3784(18) .
C16 H16 0.9500 .
C17 C18 1.3880(17) .
C17 H17 0.9500 .
C18 C19 1.3948(16) .
C18 H18 0.9500 .
C19 C20 1.4960(15) .
C20 C22 1.3931(16) .
C20 C21 1.3934(16) .
C21 C22 1.3854(16) 3_656
C21 H21 0.9500 .
C22 C21 1.3853(16) 3_656
C22 H22 0.9500 .
O1A C1A 1.2261(16) .
N1A C1A 1.3239(17) .
N1A C2A 1.447(2) .
N1A C3A 1.4539(18) .
C1A H1A 0.9500 .
C2A H2A1 0.9800 .
C2A H2A2 0.9800 .
C2A H2A3 0.9800 .
C3A H3A1 0.9800 .
C3A H3A2 0.9800 .
C3A H3A3 0.9800 .

loop_
_geom_torsion_atom_site_label_1
_geom_torsion_atom_site_label_2
_geom_torsion_atom_site_label_3
_geom_torsion_atom_site_label_4
_geom_torsion
_geom_torsion_site_symmetry_4
C6 C1 C2 C3 0.03(17) .
C13 C1 C2 C3 178.08(11) .
C1 C2 C3 C4 0.05(18) .
C2 C3 C4 C5 -0.25(19) .
C3 C4 C5 C6 0.36(18) .
C4 C5 C6 C1 -0.28(17) .
C4 C5 C6 C7 -176.23(12) .
C2 C1 C6 C5 0.08(17) .
C13 C1 C6 C5 -178.28(10) .
C2 C1 C6 C7 176.87(10) .
C13 C1 C6 C7 -1.49(12) .
C5 C6 C7 C8 -2.2(2) .
C1 C6 C7 C8 -178.53(12) .
C5 C6 C7 C12 175.69(12) .
C1 C6 C7 C12 -0.63(13) .
C12 C7 C8 C9 0.08(17) .
C6 C7 C8 C9 177.77(12) .
C7 C8 C9 C10 0.43(18) .
C8 C9 C10 C11 -0.43(19) .
C9 C10 C11 C12 -0.09(19) .
C10 C11 C12 C7 0.61(18) .
C10 C11 C12 C13 179.08(11) .
C8 C7 C12 C11 -0.61(17) .
C6 C7 C12 C11 -178.77(11) .
C8 C7 C12 C13 -179.32(10) .
C6 C7 C12 C13 2.52(13) .
C11 C12 C13 O1 -63.30(15) .
C7 C12 C13 O1 115.29(10) .
C11 C12 C13 C1 178.21(12) .
C7 C12 C13 C1 -3.20(12) .
C11 C12 C13 C14 57.72(16) .
C7 C12 C13 C14 -123.69(11) .
C2 C1 C13 O1 66.48(15) .
C6 C1 C13 O1 -115.31(10) .
C2 C1 C13 C12 -175.42(11) .
C6 C1 C13 C12 2.79(12) .
C2 C1 C13 C14 -53.26(16) .
C6 C1 C13 C14 124.95(10) .
O1 C13 C14 C15 -3.23(14) .
C12 C13 C14 C15 -126.50(12) .
C1 C13 C14 C15 119.20(12) .
O1 C13 C14 C19 178.78(10) .
C12 C13 C14 C19 55.50(14) .
C1 C13 C14 C19 -58.79(14) .
C19 C14 C15 C16 0.26(18) .
C13 C14 C15 C16 -177.81(11) .
C14 C15 C16 C17 0.92(19) .
C15 C16 C17 C18 -1.09(19) .
C16 C17 C18 C19 0.09(19) .
C17 C18 C19 C14 1.09(18) .
C17 C18 C19 C20 -177.97(11) .
C15 C14 C19 C18 -1.24(17) .
C13 C14 C19 C18 176.77(10) .
C15 C14 C19 C20 177.75(11) .
C13 C14 C19 C20 -4.25(17) .
C18 C19 C20 C22 85.32(14) .
C14 C19 C20 C22 -93.69(14) .
C18 C19 C20 C21 -91.25(13) .
C14 C19 C20 C21 89.75(14) .
C22 C20 C21 C22 0.62(18) 3_656
C19 C20 C21 C22 177.24(10) 3_656
C21 C20 C22 C21 -0.62(18) 3_656
C19 C20 C22 C21 -177.28(10) 3_656
C2A N1A C1A O1A 1.8(2) .
C3A N1A C1A O1A 177.07(13) .
